data_7102636
loop_
_publ_author_name
'Athanasia Dervisi'
'Cristina Carcedo'
'Ian A. Fallis'
'K.M Abdul Malik'

_publ_section_title
;
A concise synthesis of a rigid isomannide-based
diphosphine ligand and structural characterisation of an
alkoxyphosphonium intermediate
;
_journal_issue 10
_journal_name_full 'Chemical communications (Cambridge, England)'
_journal_page_first 1236
_journal_page_last 1237
_journal_paper_doi 10.1039/b401301h
_journal_year 2004
_chemical_formula_moiety 'C30 H28 O2 P2'
_chemical_formula_sum 'C30 H28 O2 P2'
_chemical_formula_weight 482.46
_chemical_name_systematic
;
?
;
_space_group_IT_number 19
_symmetry_cell_setting orthorhombic
_symmetry_space_group_name_Hall 'P 2ac 2ab'
_symmetry_space_group_name_H-M 'P 21 21 21'
_atom_sites_solution_hydrogens geom
_atom_sites_solution_primary direct
_atom_sites_solution_secondary difmap
_audit_creation_method SHELXL-97
_cell_angle_alpha 90.00
_cell_angle_beta 90.00
_cell_angle_gamma 90.00
_cell_formula_units_Z 4
_cell_length_a 11.5522(9)
_cell_length_b 14.0034(11)
_cell_length_c 15.4518(14)
_cell_measurement_reflns_used 'all obs. reflections in the data set'
_cell_measurement_temperature 150(2)
_cell_measurement_theta_max 24.78
_cell_measurement_theta_min 3.01
_cell_volume 2499.6(4)
_computing_cell_refinement 'DENZO (Otwinowski & Minor, 1997)'
_computing_data_collection 'DENZO (Otwinowski & Minor, 1997)'
_computing_data_reduction 'DENZO (Otwinowski & Minor, 1997)'
_computing_molecular_graphics 'ORTEP-3 for Windows (Farrugia, 1997)'
_computing_publication_material 'SHELXL-97 (Sheldrick, 1997)'
_computing_structure_refinement 'SHELXL-97 (Sheldrick, 1997)'
_computing_structure_solution 'SHELXS-96 (Sheldrick, 1990)'
_diffrn_ambient_temperature 150(2)
_diffrn_measured_fraction_theta_full 0.995
_diffrn_measured_fraction_theta_max 0.995
_diffrn_measurement_device_type 'Bruker Nonius kappa CCD area detector'
_diffrn_measurement_method 'phi & omega scan to fill Ewald sphere'
_diffrn_radiation_monochromator graphite
_diffrn_radiation_source 'fine-focus sealed tube'
_diffrn_radiation_type MoK\a
_diffrn_radiation_wavelength 0.71073
_diffrn_reflns_av_R_equivalents 0.2142
_diffrn_reflns_av_sigmaI/netI 0.1577
_diffrn_reflns_limit_h_max 12
_diffrn_reflns_limit_h_min -13
_diffrn_reflns_limit_k_max 16
_diffrn_reflns_limit_k_min -16
_diffrn_reflns_limit_l_max 18
_diffrn_reflns_limit_l_min -18
_diffrn_reflns_number 24363
_diffrn_reflns_theta_full 24.78
_diffrn_reflns_theta_max 24.78
_diffrn_reflns_theta_min 3.01
_exptl_absorpt_coefficient_mu 0.200
_exptl_absorpt_correction_T_max 0.9921
_exptl_absorpt_correction_T_min 0.9707
_exptl_absorpt_correction_type multi-scan
_exptl_absorpt_process_details 'SORTAV (Blessing, 1997)'
_exptl_crystal_colour colorless
_exptl_crystal_density_diffrn 1.282
_exptl_crystal_density_method 'not measured'
_exptl_crystal_description needle-like
_exptl_crystal_F_000 1016
_exptl_crystal_size_max 0.15
_exptl_crystal_size_mid 0.04
_exptl_crystal_size_min 0.04
_refine_diff_density_max 0.594
_refine_diff_density_min -0.270
_refine_diff_density_rms 0.056
_refine_ls_abs_structure_details 'Flack H D (1983), Acta Cryst. A39, 876-881'
_refine_ls_abs_structure_Flack 0.14(19)
_refine_ls_extinction_method none
_refine_ls_goodness_of_fit_ref 0.985
_refine_ls_hydrogen_treatment 'calculated positions, riding model'
_refine_ls_matrix_type full
_refine_ls_number_parameters 308
_refine_ls_number_reflns 4278
_refine_ls_number_restraints 0
_refine_ls_restrained_S_all 0.985
_refine_ls_R_factor_all 0.1324
_refine_ls_R_factor_gt 0.0731
_refine_ls_shift/su_max 0.000
_refine_ls_shift/su_mean 0.000
_refine_ls_structure_factor_coef Fsqd
_refine_ls_weighting_details 'calc w=1/[\s^2^(Fo^2^)+(0.0456P)^2^+0.0000P] where P=(Fo^2^+2Fc^2^)/3'
_refine_ls_weighting_scheme calc
_refine_ls_wR_factor_gt 0.1400
_refine_ls_wR_factor_ref 0.1602
_reflns_number_gt 2623
_reflns_number_total 4278
_reflns_threshold_expression >2sigma(I)
_cod_data_source_file b401301h.txt
_cod_data_source_block ddppm
_cod_depositor_comments
;
The following automatic conversions were performed:
'_symmetry_cell_setting' value 'Orthorhombic' changed to 'orthorhombic'
according to '/home/saulius/struct/CIF-dictionaries/cif_core.dic'
dictionary named 'cif_core.dic' version 2.4.1 from 2010-06-29.

Automatic conversion script
Id: cif_fix_enum 1527 2010-12-29 10:47:43Z saulius 
;
_cod_original_sg_symbol_H-M P2(1)2(1)2(1)
_cod_database_code 7102636

loop_
_symmetry_equiv_pos_as_xyz
'x, y, z'
'-x+1/2, -y, z+1/2'
'x+1/2, -y+1/2, -z'
'-x, y+1/2, -z+1/2'

loop_
_atom_site_label
_atom_site_type_symbol
_atom_site_fract_x
_atom_site_fract_y
_atom_site_fract_z
_atom_site_U_iso_or_equiv
_atom_site_adp_type
_atom_site_occupancy
_atom_site_symmetry_multiplicity
_atom_site_calc_flag
_atom_site_refinement_flags
P1 P 0.07367(13) 0.35225(12) 0.03932(10) 0.0421(4) Uani 1 1 d .
P2 P 0.03722(14) -0.05011(12) -0.07253(10) 0.0432(5) Uani 1 1 d .
O1 O 0.0717(4) 0.2308(3) -0.1183(3) 0.0527(12) Uani 1 1 d .
O2 O -0.0906(4) 0.1068(3) 0.0161(3) 0.0551(13) Uani 1 1 d .
C1 C -0.0817(5) 0.1280(4) -0.0724(4) 0.0431(15) Uani 1 1 d .
H1 H -0.1585 0.1196 -0.1012 0.052 Uiso 1 1 calc R
C2 C 0.0113(5) 0.0703(4) -0.1202(4) 0.0380(15) Uani 1 1 d .
H2 H -0.0118 0.0630 -0.1822 0.046 Uiso 1 1 calc R
C3 C 0.1158(5) 0.1380(5) -0.1145(4) 0.0448(16) Uani 1 1 d .
H3A H 0.1580 0.1280 -0.0595 0.054 Uiso 1 1 calc R
H3B H 0.1696 0.1265 -0.1632 0.054 Uiso 1 1 calc R
C4 C -0.0412(5) 0.2324(4) -0.0805(4) 0.0432(16) Uani 1 1 d .
H4 H -0.0959 0.2696 -0.1177 0.052 Uiso 1 1 calc R
C5 C -0.0442(5) 0.2697(4) 0.0130(4) 0.0467(16) Uani 1 1 d .
H5 H -0.1203 0.3015 0.0242 0.056 Uiso 1 1 calc R
C6 C -0.0374(6) 0.1762(5) 0.0649(4) 0.060(2) Uani 1 1 d .
H6A H 0.0444 0.1588 0.0759 0.072 Uiso 1 1 calc R
H6B H -0.0773 0.1834 0.1212 0.072 Uiso 1 1 calc R
C7 C 0.0283(5) 0.3966(4) 0.1457(4) 0.0383(15) Uani 1 1 d .
C8 C 0.1118(5) 0.4502(5) 0.1928(5) 0.0513(17) Uani 1 1 d .
H8 H 0.1844 0.4651 0.1673 0.062 Uiso 1 1 calc R
C9 C 0.0870(6) 0.4806(5) 0.2758(4) 0.0526(18) Uani 1 1 d .
H9 H 0.1428 0.5171 0.3065 0.063 Uiso 1 1 calc R
C10 C -0.0138(7) 0.4599(5) 0.3141(4) 0.061(2) Uani 1 1 d .
H10 H -0.0287 0.4818 0.3712 0.073 Uiso 1 1 calc R
C11 C -0.0939(7) 0.4082(5) 0.2718(4) 0.059(2) Uani 1 1 d .
H11 H -0.1650 0.3936 0.2996 0.071 Uiso 1 1 calc R
C12 C -0.0745(5) 0.3760(5) 0.1890(4) 0.0480(17) Uani 1 1 d .
H12 H -0.1323 0.3391 0.1608 0.058 Uiso 1 1 calc R
C13 C 0.0383(5) 0.4568(4) -0.0297(3) 0.0376(14) Uani 1 1 d .
C14 C -0.0585(5) 0.5141(5) -0.0187(4) 0.0469(17) Uani 1 1 d .
H14 H -0.1134 0.4983 0.0247 0.056 Uiso 1 1 calc R
C15 C -0.0769(6) 0.5947(5) -0.0705(5) 0.061(2) Uani 1 1 d .
H15 H -0.1435 0.6335 -0.0626 0.073 Uiso 1 1 calc R
C16 C 0.0043(6) 0.6167(5) -0.1337(4) 0.0500(18) Uani 1 1 d .
H16 H -0.0055 0.6716 -0.1690 0.060 Uiso 1 1 calc R
C17 C 0.0980(6) 0.5590(5) -0.1447(4) 0.0487(17) Uani 1 1 d .
H17 H 0.1535 0.5737 -0.1881 0.058 Uiso 1 1 calc R
C18 C 0.1133(5) 0.4793(4) -0.0935(3) 0.0412(16) Uani 1 1 d .
H18 H 0.1783 0.4392 -0.1034 0.049 Uiso 1 1 calc R
C19 C 0.1417(5) -0.1003(5) -0.1490(4) 0.0433(16) Uani 1 1 d .
C20 C 0.2134(6) -0.1714(5) -0.1143(5) 0.056(2) Uani 1 1 d .
H20 H 0.2049 -0.1897 -0.0554 0.068 Uiso 1 1 calc R
C21 C 0.2968(6) -0.2151(6) -0.1654(7) 0.070(2) Uani 1 1 d .
H21 H 0.3444 -0.2638 -0.1416 0.084 Uiso 1 1 calc R
C22 C 0.3103(6) -0.1894(6) -0.2467(6) 0.068(2) Uani 1 1 d .
H22 H 0.3680 -0.2200 -0.2807 0.082 Uiso 1 1 calc R
C23 C 0.2425(5) -0.1189(5) -0.2838(5) 0.0519(19) Uani 1 1 d .
H23 H 0.2537 -0.1011 -0.3425 0.062 Uiso 1 1 calc R
C24 C 0.1580(6) -0.0744(4) -0.2342(4) 0.0475(18) Uani 1 1 d .
H24 H 0.1111 -0.0259 -0.2591 0.057 Uiso 1 1 calc R
C25 C -0.0994(5) -0.1070(4) -0.1061(4) 0.0399(16) Uani 1 1 d .
C26 C -0.1218(5) -0.1447(4) -0.1886(4) 0.0410(15) Uani 1 1 d .
H26 H -0.0631 -0.1430 -0.2317 0.049 Uiso 1 1 calc R
C27 C -0.2272(5) -0.1839(5) -0.2077(4) 0.0494(18) Uani 1 1 d .
H27 H -0.2412 -0.2095 -0.2637 0.059 Uiso 1 1 calc R
C28 C -0.3132(6) -0.1865(5) -0.1456(5) 0.056(2) Uani 1 1 d .
H28 H -0.3868 -0.2126 -0.1595 0.067 Uiso 1 1 calc R
C29 C -0.2928(5) -0.1514(5) -0.0635(5) 0.0532(18) Uani 1 1 d .
H29 H -0.3516 -0.1542 -0.0206 0.064 Uiso 1 1 calc R
C30 C -0.1875(5) -0.1126(4) -0.0447(4) 0.0447(16) Uani 1 1 d .
H30 H -0.1738 -0.0887 0.0119 0.054 Uiso 1 1 calc R

loop_
_atom_site_aniso_label
_atom_site_aniso_U_11
_atom_site_aniso_U_22
_atom_site_aniso_U_33
_atom_site_aniso_U_23
_atom_site_aniso_U_13
_atom_site_aniso_U_12
P1 0.0412(9) 0.0442(10) 0.0408(9) 0.0002(8) 0.0044(8) 0.0034(8)
P2 0.0478(11) 0.0440(10) 0.0377(9) -0.0033(8) -0.0011(8) 0.0043(9)
O1 0.067(3) 0.045(3) 0.046(3) -0.006(2) 0.015(2) -0.020(2)
O2 0.091(3) 0.034(2) 0.040(3) -0.005(2) 0.019(2) -0.007(2)
C1 0.046(4) 0.040(4) 0.044(4) -0.010(3) -0.006(3) 0.002(3)
C2 0.044(4) 0.032(4) 0.037(3) -0.006(3) -0.004(3) 0.002(3)
C3 0.043(4) 0.047(4) 0.045(4) -0.009(3) 0.012(3) 0.005(3)
C4 0.048(4) 0.036(4) 0.046(4) 0.000(3) 0.001(3) 0.007(3)
C5 0.052(4) 0.049(4) 0.039(4) -0.006(3) 0.004(3) -0.007(3)
C6 0.076(5) 0.066(5) 0.037(4) 0.003(4) 0.004(4) -0.019(4)
C7 0.045(4) 0.032(4) 0.038(3) -0.006(3) 0.007(3) -0.006(3)
C8 0.040(4) 0.040(4) 0.074(5) 0.013(4) 0.010(3) 0.001(3)
C9 0.048(4) 0.063(5) 0.047(4) -0.020(3) -0.011(4) 0.005(4)
C10 0.084(6) 0.062(5) 0.037(4) -0.007(4) 0.009(4) -0.005(5)
C11 0.067(5) 0.054(5) 0.057(5) -0.002(4) 0.026(4) -0.003(4)
C12 0.038(3) 0.054(5) 0.052(4) -0.019(3) 0.002(3) -0.008(3)
C13 0.046(4) 0.035(3) 0.033(3) -0.003(3) -0.004(3) -0.003(3)
C14 0.042(4) 0.060(5) 0.039(4) 0.000(3) 0.004(3) 0.001(3)
C15 0.056(4) 0.077(5) 0.050(4) -0.022(4) -0.016(4) 0.028(4)
C16 0.066(5) 0.049(5) 0.035(4) 0.007(3) -0.008(3) 0.001(4)
C17 0.051(4) 0.059(5) 0.036(4) 0.008(3) -0.001(3) -0.006(4)
C18 0.043(4) 0.047(4) 0.033(4) 0.002(3) 0.000(3) -0.003(3)
C19 0.038(4) 0.035(4) 0.057(5) -0.007(3) 0.001(3) 0.000(3)
C20 0.058(5) 0.050(5) 0.061(5) 0.006(4) -0.011(4) -0.009(4)
C21 0.043(4) 0.053(5) 0.115(8) -0.007(5) -0.006(5) 0.018(4)
C22 0.052(5) 0.060(6) 0.093(7) -0.018(5) 0.028(5) -0.002(4)
C23 0.048(4) 0.052(5) 0.056(5) -0.013(4) 0.018(4) -0.003(4)
C24 0.057(4) 0.035(4) 0.051(4) 0.000(3) -0.002(3) 0.007(3)
C25 0.044(4) 0.033(4) 0.043(4) 0.004(3) 0.008(3) 0.006(3)
C26 0.043(4) 0.040(4) 0.040(4) -0.001(3) 0.008(3) 0.006(3)
C27 0.044(4) 0.052(5) 0.052(5) -0.010(4) -0.001(4) -0.001(3)
C28 0.038(4) 0.050(5) 0.080(6) -0.014(4) 0.011(4) -0.008(3)
C29 0.051(4) 0.044(4) 0.064(5) -0.002(4) 0.020(4) -0.001(4)
C30 0.055(4) 0.035(4) 0.044(4) 0.001(3) 0.019(3) 0.014(3)

loop_
_atom_type_symbol
_atom_type_description
_atom_type_scat_dispersion_real
_atom_type_scat_dispersion_imag
_atom_type_scat_source
C C 0.0033 0.0016 'International Tables Vol C Tables 4.2.6.8 and 6.1.1.4'
H H 0.0000 0.0000 'International Tables Vol C Tables 4.2.6.8 and 6.1.1.4'
O O 0.0106 0.0060 'International Tables Vol C Tables 4.2.6.8 and 6.1.1.4'
P P 0.1023 0.0942 'International Tables Vol C Tables 4.2.6.8 and 6.1.1.4'

loop_
_geom_angle_atom_site_label_1
_geom_angle_atom_site_label_2
_geom_angle_atom_site_label_3
_geom_angle
C5 P1 C7 101.5(3)
C5 P1 C13 101.9(3)
C7 P1 C13 100.7(3)
C19 P2 C25 102.5(3)
C19 P2 C2 101.4(3)
C25 P2 C2 98.2(3)
C3 O1 C4 109.2(4)
C6 O2 C1 110.6(5)
O2 C1 C2 114.2(5)
O2 C1 C4 107.6(5)
C2 C1 C4 104.4(5)
C1 C2 C3 101.4(4)
C1 C2 P2 113.5(4)
C3 C2 P2 114.1(4)
O1 C3 C2 106.6(5)
O1 C4 C5 114.2(5)
O1 C4 C1 107.2(4)
C5 C4 C1 103.9(5)
C4 C5 C6 101.5(5)
C4 C5 P1 114.0(4)
C6 C5 P1 112.6(4)
O2 C6 C5 107.1(5)
C12 C7 C8 116.2(5)
C12 C7 P1 127.2(5)
C8 C7 P1 116.4(5)
C9 C8 C7 119.8(6)
C10 C9 C8 121.7(6)
C9 C10 C11 120.0(7)
C10 C11 C12 121.1(7)
C11 C12 C7 121.2(6)
C18 C13 C14 118.1(6)
C18 C13 P1 117.6(5)
C14 C13 P1 124.3(5)
C13 C14 C15 121.3(6)
C16 C15 C14 118.6(6)
C17 C16 C15 119.6(6)
C16 C17 C18 120.6(6)
C13 C18 C17 121.8(6)
C24 C19 C20 118.2(6)
C24 C19 P2 127.3(5)
C20 C19 P2 114.5(5)
C21 C20 C19 120.3(7)
C22 C21 C20 120.4(8)
C21 C22 C23 121.5(7)
C22 C23 C24 119.3(7)
C19 C24 C23 120.3(6)
C30 C25 C26 117.5(6)
C30 C25 P2 117.2(5)
C26 C25 P2 125.2(4)
C27 C26 C25 120.8(6)
C26 C27 C28 120.0(6)
C29 C28 C27 120.4(6)
C30 C29 C28 119.3(6)
C29 C30 C25 121.9(6)

loop_
_geom_bond_atom_site_label_1
_geom_bond_atom_site_label_2
_geom_bond_distance
P1 C5 1.832(6)
P1 C7 1.833(6)
P1 C13 1.856(6)
P2 C19 1.830(6)
P2 C25 1.842(6)
P2 C2 1.865(6)
O1 C3 1.397(7)
O1 C4 1.430(7)
O2 C6 1.375(7)
O2 C1 1.402(7)
C1 C2 1.534(8)
C1 C4 1.540(8)
C2 C3 1.537(8)
C4 C5 1.537(7)
C5 C6 1.538(8)
C7 C12 1.393(8)
C7 C8 1.424(8)
C8 C9 1.381(8)
C9 C10 1.337(9)
C10 C11 1.345(9)
C11 C12 1.375(8)
C13 C18 1.350(7)
C13 C14 1.386(8)
C14 C15 1.400(9)
C15 C16 1.388(9)
C16 C17 1.362(8)
C17 C18 1.378(8)
C19 C24 1.378(8)
C19 C20 1.402(9)
C20 C21 1.388(10)
C21 C22 1.315(10)
C22 C23 1.386(10)
C23 C24 1.389(8)
C25 C30 1.394(7)
C25 C26 1.404(8)
C26 C27 1.367(8)
C27 C28 1.382(9)
C28 C29 1.380(9)
C29 C30 1.364(8)

loop_
_geom_torsion_atom_site_label_1
_geom_torsion_atom_site_label_2
_geom_torsion_atom_site_label_3
_geom_torsion_atom_site_label_4
_geom_torsion
C6 O2 C1 C2 102.1(6)
C6 O2 C1 C4 -13.2(7)
O2 C1 C2 C3 -93.2(6)
C4 C1 C2 C3 23.9(6)
O2 C1 C2 P2 29.6(6)
C4 C1 C2 P2 146.7(4)
C19 P2 C2 C1 175.8(4)
C25 P2 C2 C1 71.2(4)
C19 P2 C2 C3 -68.7(5)
C25 P2 C2 C3 -173.3(4)
C4 O1 C3 C2 30.8(6)
C1 C2 C3 O1 -33.8(6)
P2 C2 C3 O1 -156.2(4)
C3 O1 C4 C5 100.0(5)
C3 O1 C4 C1 -14.5(6)
O2 C1 C4 O1 114.1(5)
C2 C1 C4 O1 -7.5(6)
O2 C1 C4 C5 -7.1(6)
C2 C1 C4 C5 -128.7(5)
O1 C4 C5 C6 -94.6(6)
C1 C4 C5 C6 21.8(6)
O1 C4 C5 P1 26.7(6)
C1 C4 C5 P1 143.1(4)
C7 P1 C5 C4 170.6(4)
C13 P1 C5 C4 66.9(5)
C7 P1 C5 C6 -74.6(5)
C13 P1 C5 C6 -178.2(4)
C1 O2 C6 C5 28.3(7)
C4 C5 C6 O2 -30.8(7)
P1 C5 C6 O2 -153.1(4)
C5 P1 C7 C12 -4.4(6)
C13 P1 C7 C12 100.2(6)
C5 P1 C7 C8 169.0(5)
C13 P1 C7 C8 -86.4(5)
C12 C7 C8 C9 -1.6(9)
P1 C7 C8 C9 -175.7(5)
C7 C8 C9 C10 0.9(10)
C8 C9 C10 C11 0.1(11)
C9 C10 C11 C12 -0.3(11)
C10 C11 C12 C7 -0.6(11)
C8 C7 C12 C11 1.4(9)
P1 C7 C12 C11 174.8(5)
C5 P1 C13 C18 -115.0(5)
C7 P1 C13 C18 140.6(5)
C5 P1 C13 C14 66.4(5)
C7 P1 C13 C14 -38.0(5)
C18 C13 C14 C15 -1.8(9)
P1 C13 C14 C15 176.8(5)
C13 C14 C15 C16 -0.1(9)
C14 C15 C16 C17 1.1(9)
C15 C16 C17 C18 -0.3(9)
C14 C13 C18 C17 2.6(9)
P1 C13 C18 C17 -176.1(5)
C16 C17 C18 C13 -1.6(9)
C25 P2 C19 C24 77.4(6)
C2 P2 C19 C24 -23.7(6)
C25 P2 C19 C20 -104.2(5)
C2 P2 C19 C20 154.7(5)
C24 C19 C20 C21 -1.1(10)
P2 C19 C20 C21 -179.7(6)
C19 C20 C21 C22 0.9(11)
C20 C21 C22 C23 -0.1(12)
C21 C22 C23 C24 -0.2(11)
C20 C19 C24 C23 0.8(9)
P2 C19 C24 C23 179.2(5)
C22 C23 C24 C19 -0.1(10)
C19 P2 C25 C30 157.3(5)
C2 P2 C25 C30 -99.0(5)
C19 P2 C25 C26 -23.0(6)
C2 P2 C25 C26 80.7(5)
C30 C25 C26 C27 1.0(9)
P2 C25 C26 C27 -178.7(5)
C25 C26 C27 C28 0.2(10)
C26 C27 C28 C29 -1.3(10)
C27 C28 C29 C30 1.1(10)
C28 C29 C30 C25 0.2(10)
C26 C25 C30 C29 -1.2(9)
P2 C25 C30 C29 178.5(5)

loop_
_cod_related_entry_id
_cod_related_entry_database
_cod_related_entry_code
1 ChemSpider 9666481
